data_7046477
loop_
_publ_author_name
'Nahra, Fady'
'Van Hecke, Kristof'
'Kennedy, Alan R.'
'Nelson, David J.'

_publ_section_title
;
 Coinage metal complexes of selenoureas derived from N-heterocyclic
 carbenes.
;
_journal_issue 31
_journal_name_full 'Dalton transactions (Cambridge, England : 2003)'
_journal_page_first 10671
_journal_page_last 10684
_journal_paper_doi 10.1039/c8dt01506f
_journal_volume 47
_journal_year 2018
_chemical_formula_sum 'C42 H52 Cl2 Cu2 N4 Se2'
_chemical_formula_weight 968.77
_space_group_crystal_system monoclinic
_space_group_IT_number 14
_space_group_name_Hall '-P 2yn'
_space_group_name_H-M_alt 'P 1 21/n 1'
_symmetry_space_group_name_Hall '-P 2yn'
_symmetry_space_group_name_H-M 'P 1 21/n 1'
_atom_sites_solution_hydrogens geom
_audit_creation_method SHELXL-2014/7
_audit_update_record
;
2018-04-16 deposited with the CCDC.
2018-05-30 downloaded from the CCDC.
;
_cell_angle_alpha 90
_cell_angle_beta 103.538(4)
_cell_angle_gamma 90
_cell_formula_units_Z 4
_cell_length_a 14.3390(5)
_cell_length_b 14.7102(7)
_cell_length_c 21.2622(8)
_cell_measurement_reflns_used 6002
_cell_measurement_temperature 173(2)
_cell_measurement_theta_max 28.6062
_cell_measurement_theta_min 2.9337
_cell_volume 4360.2(3)
_computing_cell_refinement CrysalisPro
_computing_data_collection CrysalisPro
_computing_data_reduction CrysalisPro
_computing_publication_material SHELXL-2014
_computing_structure_refinement 'SHELXL-2014/7 (Sheldrick, 2014)'
_computing_structure_solution SHELXS
_diffrn_ambient_temperature 173(2)
_diffrn_measured_fraction_theta_full 0.998
_diffrn_measured_fraction_theta_max 0.998
_diffrn_measurement_device_type 'Oxford Diffraction Xcalibur E'
_diffrn_measurement_method 'omega scans'
_diffrn_radiation_type MoK\a
_diffrn_radiation_wavelength 0.71073
_diffrn_reflns_av_R_equivalents 0.0676
_diffrn_reflns_av_unetI/netI 0.0986
_diffrn_reflns_Laue_measured_fraction_full 0.998
_diffrn_reflns_Laue_measured_fraction_max 0.998
_diffrn_reflns_limit_h_max 17
_diffrn_reflns_limit_h_min -17
_diffrn_reflns_limit_k_max 17
_diffrn_reflns_limit_k_min -18
_diffrn_reflns_limit_l_max 26
_diffrn_reflns_limit_l_min -25
_diffrn_reflns_number 27245
_diffrn_reflns_point_group_measured_fraction_full 0.998
_diffrn_reflns_point_group_measured_fraction_max 0.998
_diffrn_reflns_theta_full 26.000
_diffrn_reflns_theta_max 26.000
_diffrn_reflns_theta_min 2.940
_diffrn_source 'sealed tube'
_exptl_absorpt_coefficient_mu 2.801
_exptl_absorpt_correction_T_max 1.00000
_exptl_absorpt_correction_T_min 0.53583
_exptl_absorpt_correction_type multi-scan
_exptl_absorpt_process_details
;
CrysAlisPro, Oxford Diffraction Ltd.,
Version 1.171.34.40 (release 27-08-2010 CrysAlis171 .NET)
(compiled Aug 27 2010,11:50:40)
Empirical absorption correction using spherical harmonics,
 implemented in SCALE3 ABSPACK scaling algorithm.
;
_exptl_crystal_colour colourless
_exptl_crystal_density_diffrn 1.476
_exptl_crystal_description slab
_exptl_crystal_F_000 1968
_exptl_crystal_size_max 0.45
_exptl_crystal_size_mid 0.40
_exptl_crystal_size_min 0.20
_refine_diff_density_max 1.071
_refine_diff_density_min -0.503
_refine_diff_density_rms 0.100
_refine_ls_extinction_method none
_refine_ls_goodness_of_fit_ref 1.019
_refine_ls_hydrogen_treatment constr
_refine_ls_matrix_type full
_refine_ls_number_parameters 481
_refine_ls_number_reflns 8559
_refine_ls_number_restraints 0
_refine_ls_restrained_S_all 1.019
_refine_ls_R_factor_all 0.1127
_refine_ls_R_factor_gt 0.0556
_refine_ls_shift/su_max 0.002
_refine_ls_shift/su_mean 0.000
_refine_ls_structure_factor_coef Fsqd
_refine_ls_weighting_details 'w=1/[\s^2^(Fo^2^)+(0.0295P)^2^] where P=(Fo^2^+2Fc^2^)/3'
_refine_ls_weighting_scheme calc
_refine_ls_wR_factor_gt 0.0907
_refine_ls_wR_factor_ref 0.1106
_reflns_Friedel_coverage 0.000
_reflns_number_gt 5088
_reflns_number_total 8559
_reflns_threshold_expression 'I > 2\s(I)'
_cod_data_source_file c8dt01506f2.cif
_cod_data_source_block nelson_april18
_cod_depositor_comments 'Adding full bibliography for 7046473--7046483.cif.'
_cod_database_code 7046477
_shelx_shelxl_version_number 2014/7
_shelx_space_group_comment
;
The symmetry employed for this shelxl refinement is uniquely defined
by the following loop, which should always be used as a source of
symmetry information in preference to the above space-group names.
They are only intended as comments.
;

loop_
_space_group_symop_operation_xyz
'x, y, z'
'-x+1/2, y+1/2, -z+1/2'
'-x, -y, -z'
'x-1/2, -y-1/2, z-1/2'

loop_
_atom_site_label
_atom_site_type_symbol
_atom_site_fract_x
_atom_site_fract_y
_atom_site_fract_z
_atom_site_U_iso_or_equiv
_atom_site_adp_type
_atom_site_occupancy
_atom_site_site_symmetry_order
_atom_site_calc_flag
_atom_site_refinement_flags_posn
_atom_site_refinement_flags_adp
Cu1 Cu 1.36493(4) 0.26439(4) 0.33055(3) 0.03128(17) Uani 1 1 d . .
Cu2 Cu 1.85737(5) 0.43255(4) 0.31459(3) 0.0422(2) Uani 1 1 d . .
Se1 Se 1.36525(3) 0.27871(4) 0.43683(2) 0.03249(16) Uani 1 1 d . .
Se2 Se 1.36213(3) 0.28047(4) 0.22402(2) 0.03080(15) Uani 1 1 d . .
Cl1 Cl 1.95383(12) 0.40819(11) 0.40251(8) 0.0628(5) Uani 1 1 d . .
Cl2 Cl 1.76075(10) 0.45872(10) 0.22677(8) 0.0539(4) Uani 1 1 d . .
N1 N 1.2102(3) 0.2558(2) 0.49317(18) 0.0212(9) Uani 1 1 d . .
N2 N 1.1711(3) 0.2193(2) 0.39084(17) 0.0220(9) Uani 1 1 d . .
N3 N 1.5578(3) 0.2237(2) 0.26940(18) 0.0222(9) Uani 1 1 d . .
N4 N 1.5168(3) 0.2601(2) 0.16656(18) 0.0212(9) Uani 1 1 d . .
C1 C 1.2408(3) 0.2490(3) 0.4390(2) 0.0202(11) Uani 1 1 d . .
C2 C 1.1089(3) 0.2287(3) 0.4831(2) 0.0307(13) Uani 1 1 d . .
H2A H 1.0690 0.2799 0.4919 0.037 Uiso 1 1 calc R U
H2B H 1.1017 0.1767 0.5112 0.037 Uiso 1 1 calc R U
C3 C 1.0816(3) 0.2020(3) 0.4125(2) 0.0297(12) Uani 1 1 d . .
H3A H 1.0630 0.1372 0.4072 0.036 Uiso 1 1 calc R U
H3B H 1.0282 0.2399 0.3881 0.036 Uiso 1 1 calc R U
C4 C 1.2655(3) 0.2805(3) 0.5557(2) 0.0189(11) Uani 1 1 d . .
C5 C 1.2642(3) 0.3697(3) 0.5755(2) 0.0210(11) Uani 1 1 d . .
C6 C 1.3121(3) 0.3895(3) 0.6388(2) 0.0255(12) Uani 1 1 d . .
H6 H 1.3110 0.4502 0.6538 0.031 Uiso 1 1 calc R U
C7 C 1.3615(3) 0.3244(3) 0.6809(2) 0.0238(12) Uani 1 1 d . .
C8 C 1.3617(3) 0.2367(3) 0.6578(2) 0.0247(12) Uani 1 1 d . .
H8 H 1.3955 0.1912 0.6859 0.030 Uiso 1 1 calc R U
C9 C 1.3153(3) 0.2124(3) 0.5963(2) 0.0239(12) Uani 1 1 d . .
C10 C 1.2138(4) 0.4426(3) 0.5305(2) 0.0391(14) Uani 1 1 d . .
H10A H 1.2481 0.4531 0.4964 0.059 Uiso 1 1 calc R U
H10B H 1.2123 0.4990 0.5549 0.059 Uiso 1 1 calc R U
H10C H 1.1480 0.4232 0.5110 0.059 Uiso 1 1 calc R U
C11 C 1.4091(3) 0.3485(4) 0.7493(2) 0.0376(14) Uani 1 1 d . .
H11A H 1.4203 0.2931 0.7756 0.056 Uiso 1 1 calc R U
H11B H 1.3677 0.3898 0.7667 0.056 Uiso 1 1 calc R U
H11C H 1.4705 0.3784 0.7504 0.056 Uiso 1 1 calc R U
C12 C 1.3151(4) 0.1157(3) 0.5728(2) 0.0407(15) Uani 1 1 d . .
H12A H 1.3490 0.0768 0.6082 0.061 Uiso 1 1 calc R U
H12B H 1.3474 0.1129 0.5370 0.061 Uiso 1 1 calc R U
H12C H 1.2488 0.0946 0.5578 0.061 Uiso 1 1 calc R U
C13 C 1.1754(3) 0.1935(3) 0.3264(2) 0.0224(11) Uani 1 1 d . .
C14 C 1.1422(3) 0.2545(3) 0.2759(2) 0.0287(12) Uani 1 1 d . .
C15 C 1.1322(3) 0.2220(4) 0.2133(2) 0.0357(14) Uani 1 1 d . .
H15 H 1.1097 0.2623 0.1780 0.043 Uiso 1 1 calc R U
C16 C 1.1538(4) 0.1338(4) 0.2003(3) 0.0413(15) Uani 1 1 d . .
C17 C 1.1893(4) 0.0771(4) 0.2512(3) 0.0391(14) Uani 1 1 d . .
H17 H 1.2070 0.0169 0.2427 0.047 Uiso 1 1 calc R U
C18 C 1.2002(3) 0.1050(3) 0.3151(2) 0.0296(13) Uani 1 1 d . .
C19 C 1.1185(4) 0.3509(3) 0.2887(2) 0.0410(15) Uani 1 1 d . .
H19A H 1.0601 0.3522 0.3052 0.062 Uiso 1 1 calc R U
H19B H 1.1080 0.3859 0.2484 0.062 Uiso 1 1 calc R U
H19C H 1.1717 0.3776 0.3208 0.062 Uiso 1 1 calc R U
C20 C 1.1410(5) 0.1024(5) 0.1310(3) 0.079(2) Uani 1 1 d . .
H20A H 1.1856 0.1355 0.1107 0.119 Uiso 1 1 calc R U
H20B H 1.0750 0.1144 0.1070 0.119 Uiso 1 1 calc R U
H20C H 1.1541 0.0371 0.1303 0.119 Uiso 1 1 calc R U
C21 C 1.2403(4) 0.0405(3) 0.3701(2) 0.0443(15) Uani 1 1 d . .
H21A H 1.3055 0.0594 0.3917 0.066 Uiso 1 1 calc R U
H21B H 1.2419 -0.0212 0.3530 0.066 Uiso 1 1 calc R U
H21C H 1.1995 0.0415 0.4012 0.066 Uiso 1 1 calc R U
C22 C 1.4873(3) 0.2539(3) 0.2213(2) 0.0198(11) Uani 1 1 d . .
C23 C 1.6480(3) 0.2114(3) 0.2476(2) 0.0283(12) Uani 1 1 d . .
H23A H 1.6740 0.1493 0.2573 0.034 Uiso 1 1 calc R U
H23B H 1.6971 0.2562 0.2684 0.034 Uiso 1 1 calc R U
C24 C 1.6168(3) 0.2274(4) 0.1751(2) 0.0338(14) Uani 1 1 d . .
H24A H 1.6575 0.2738 0.1608 0.041 Uiso 1 1 calc R U
H24B H 1.6192 0.1704 0.1507 0.041 Uiso 1 1 calc R U
C25 C 1.5559(3) 0.2081(3) 0.3354(2) 0.0210(11) Uani 1 1 d . .
C26 C 1.5887(3) 0.2774(3) 0.3802(2) 0.0238(11) Uani 1 1 d . .
C27 C 1.6006(3) 0.2567(3) 0.4451(2) 0.0284(12) Uani 1 1 d . .
H27 H 1.6225 0.3028 0.4763 0.034 Uiso 1 1 calc R U
C28 C 1.5816(3) 0.1710(4) 0.4662(2) 0.0313(13) Uani 1 1 d . .
C29 C 1.5471(3) 0.1056(3) 0.4200(2) 0.0279(12) Uani 1 1 d . .
H29 H 1.5320 0.0471 0.4337 0.033 Uiso 1 1 calc R U
C30 C 1.5340(3) 0.1225(3) 0.3544(2) 0.0225(11) Uani 1 1 d . .
C31 C 1.6105(4) 0.3713(3) 0.3597(2) 0.0427(15) Uani 1 1 d . .
H31A H 1.6080 0.4146 0.3943 0.064 Uiso 1 1 calc R U
H31B H 1.5630 0.3884 0.3203 0.064 Uiso 1 1 calc R U
H31C H 1.6747 0.3721 0.3511 0.064 Uiso 1 1 calc R U
C32 C 1.5969(4) 0.1507(4) 0.5373(2) 0.0555(17) Uani 1 1 d . .
H32A H 1.5452 0.1783 0.5538 0.083 Uiso 1 1 calc R U
H32B H 1.6587 0.1757 0.5605 0.083 Uiso 1 1 calc R U
H32C H 1.5966 0.0847 0.5437 0.083 Uiso 1 1 calc R U
C33 C 1.4964(4) 0.0496(3) 0.3051(2) 0.0353(14) Uani 1 1 d . .
H33A H 1.4399 0.0724 0.2737 0.053 Uiso 1 1 calc R U
H33B H 1.4788 -0.0041 0.3269 0.053 Uiso 1 1 calc R U
H33C H 1.5463 0.0332 0.2825 0.053 Uiso 1 1 calc R U
C34 C 1.4608(3) 0.2878(3) 0.1046(2) 0.0200(11) Uani 1 1 d . .
C35 C 1.4114(3) 0.2226(3) 0.0627(2) 0.0283(12) Uani 1 1 d . .
C36 C 1.3627(3) 0.2504(4) 0.0016(2) 0.0316(13) Uani 1 1 d . .
H36 H 1.3282 0.2067 -0.0278 0.038 Uiso 1 1 calc R U
C37 C 1.3630(3) 0.3407(4) -0.0180(2) 0.0310(13) Uani 1 1 d . .
C38 C 1.4121(3) 0.4059(3) 0.0258(2) 0.0210(11) Uani 1 1 d . .
H38 H 1.4120 0.4680 0.0135 0.025 Uiso 1 1 calc R U
C39 C 1.4609(3) 0.3784(3) 0.0871(2) 0.0250(12) Uani 1 1 d . .
C40 C 1.4103(4) 0.1238(3) 0.0819(3) 0.0503(17) Uani 1 1 d . .
H40A H 1.3639 0.0906 0.0486 0.076 Uiso 1 1 calc R U
H40B H 1.3920 0.1191 0.1234 0.076 Uiso 1 1 calc R U
H40C H 1.4744 0.0977 0.0860 0.076 Uiso 1 1 calc R U
C41 C 1.3120(4) 0.3686(4) -0.0853(2) 0.0475(16) Uani 1 1 d . .
H41A H 1.3145 0.3187 -0.1154 0.071 Uiso 1 1 calc R U
H41B H 1.3432 0.4224 -0.0982 0.071 Uiso 1 1 calc R U
H41C H 1.2449 0.3828 -0.0862 0.071 Uiso 1 1 calc R U
C42 C 1.5127(4) 0.4489(3) 0.1342(2) 0.0383(14) Uani 1 1 d . .
H42A H 1.4763 0.4609 0.1669 0.057 Uiso 1 1 calc R U
H42B H 1.5188 0.5052 0.1108 0.057 Uiso 1 1 calc R U
H42C H 1.5767 0.4263 0.1553 0.057 Uiso 1 1 calc R U

loop_
_atom_site_aniso_label
_atom_site_aniso_U_11
_atom_site_aniso_U_22
_atom_site_aniso_U_33
_atom_site_aniso_U_23
_atom_site_aniso_U_13
_atom_site_aniso_U_12
Cu1 0.0342(4) 0.0426(4) 0.0213(4) 0.0012(3) 0.0151(3) 0.0021(3)
Cu2 0.0395(4) 0.0386(4) 0.0534(5) 0.0018(4) 0.0206(4) 0.0018(3)
Se1 0.0202(3) 0.0591(4) 0.0206(3) -0.0064(3) 0.0096(2) -0.0072(2)
Se2 0.0201(3) 0.0550(4) 0.0198(3) 0.0077(3) 0.0097(2) 0.0094(2)
Cl1 0.0647(11) 0.0732(12) 0.0527(11) 0.0128(9) 0.0179(9) 0.0209(9)
Cl2 0.0417(9) 0.0622(10) 0.0549(10) -0.0116(9) 0.0053(8) 0.0034(7)
N1 0.019(2) 0.030(2) 0.016(2) -0.002(2) 0.0090(18) 0.0001(17)
N2 0.019(2) 0.037(3) 0.012(2) -0.004(2) 0.0073(17) -0.0037(18)
N3 0.021(2) 0.032(2) 0.016(2) 0.004(2) 0.0083(18) 0.0054(18)
N4 0.020(2) 0.029(2) 0.017(2) 0.002(2) 0.0081(18) 0.0028(17)
C1 0.023(3) 0.022(3) 0.017(3) 0.004(2) 0.007(2) 0.005(2)
C2 0.024(3) 0.050(4) 0.020(3) -0.003(3) 0.009(2) -0.009(2)
C3 0.023(3) 0.042(3) 0.027(3) -0.002(3) 0.012(2) -0.007(2)
C4 0.018(2) 0.030(3) 0.012(3) -0.004(2) 0.009(2) -0.001(2)
C5 0.024(3) 0.022(3) 0.019(3) 0.004(2) 0.009(2) 0.002(2)
C6 0.028(3) 0.023(3) 0.027(3) -0.005(3) 0.008(2) 0.002(2)
C7 0.021(3) 0.035(3) 0.016(3) -0.002(3) 0.004(2) -0.001(2)
C8 0.026(3) 0.030(3) 0.015(3) 0.006(2) 0.000(2) 0.006(2)
C9 0.025(3) 0.024(3) 0.026(3) 0.000(3) 0.013(2) 0.005(2)
C10 0.054(4) 0.027(3) 0.032(3) 0.005(3) 0.002(3) 0.008(3)
C11 0.034(3) 0.053(4) 0.023(3) -0.013(3) 0.001(3) 0.001(3)
C12 0.056(4) 0.029(3) 0.035(3) 0.002(3) 0.007(3) 0.016(3)
C13 0.017(2) 0.034(3) 0.017(3) -0.002(2) 0.005(2) -0.005(2)
C14 0.022(3) 0.041(3) 0.023(3) 0.005(3) 0.007(2) -0.002(2)
C15 0.031(3) 0.062(4) 0.013(3) 0.012(3) 0.002(2) -0.005(3)
C16 0.043(4) 0.057(4) 0.024(3) -0.011(3) 0.009(3) -0.006(3)
C17 0.038(3) 0.044(4) 0.038(4) -0.016(3) 0.015(3) -0.003(3)
C18 0.032(3) 0.033(3) 0.026(3) 0.000(3) 0.012(3) 0.002(2)
C19 0.044(4) 0.042(4) 0.040(4) 0.015(3) 0.016(3) 0.008(3)
C20 0.084(6) 0.118(6) 0.035(4) -0.020(4) 0.015(4) -0.009(4)
C21 0.054(4) 0.036(3) 0.040(4) 0.001(3) 0.006(3) 0.004(3)
C22 0.022(3) 0.021(3) 0.017(3) -0.001(2) 0.007(2) 0.000(2)
C23 0.022(3) 0.040(3) 0.025(3) 0.004(3) 0.011(2) 0.008(2)
C24 0.027(3) 0.054(4) 0.023(3) 0.007(3) 0.012(2) 0.016(3)
C25 0.019(2) 0.031(3) 0.013(3) 0.004(2) 0.005(2) 0.003(2)
C26 0.024(3) 0.021(3) 0.029(3) -0.002(3) 0.012(2) -0.001(2)
C27 0.027(3) 0.038(3) 0.020(3) -0.006(3) 0.004(2) 0.000(2)
C28 0.032(3) 0.040(3) 0.023(3) 0.009(3) 0.008(3) 0.008(3)
C29 0.033(3) 0.020(3) 0.034(3) 0.010(3) 0.014(3) 0.001(2)
C30 0.021(3) 0.023(3) 0.024(3) 0.001(2) 0.007(2) 0.000(2)
C31 0.049(4) 0.043(4) 0.038(4) -0.004(3) 0.014(3) -0.013(3)
C32 0.074(5) 0.067(4) 0.024(3) 0.013(3) 0.009(3) 0.004(4)
C33 0.041(3) 0.026(3) 0.039(4) -0.006(3) 0.012(3) -0.005(2)
C34 0.018(2) 0.032(3) 0.013(3) 0.002(2) 0.008(2) 0.005(2)
C35 0.027(3) 0.034(3) 0.025(3) -0.004(3) 0.007(2) -0.002(2)
C36 0.027(3) 0.049(4) 0.020(3) -0.009(3) 0.006(2) -0.005(2)
C37 0.021(3) 0.055(4) 0.021(3) 0.013(3) 0.012(2) 0.007(3)
C38 0.015(2) 0.034(3) 0.014(3) 0.008(2) 0.003(2) -0.001(2)
C39 0.021(3) 0.026(3) 0.029(3) 0.000(3) 0.008(2) 0.001(2)
C40 0.068(4) 0.031(3) 0.044(4) -0.006(3) -0.003(3) -0.009(3)
C41 0.032(3) 0.084(5) 0.026(3) 0.023(3) 0.006(3) 0.000(3)
C42 0.036(3) 0.029(3) 0.044(4) -0.007(3) -0.001(3) -0.003(2)

loop_
_atom_type_symbol
_atom_type_description
_atom_type_scat_dispersion_real
_atom_type_scat_dispersion_imag
_atom_type_scat_source
Cu Cu 0.3201 1.2651 'International Tables Vol C Tables 4.2.6.8 and 6.1.1.4'
Se Se -0.0929 2.2259 'International Tables Vol C Tables 4.2.6.8 and 6.1.1.4'
Cl Cl 0.1484 0.1585 'International Tables Vol C Tables 4.2.6.8 and 6.1.1.4'
N N 0.0061 0.0033 'International Tables Vol C Tables 4.2.6.8 and 6.1.1.4'
C C 0.0033 0.0016 'International Tables Vol C Tables 4.2.6.8 and 6.1.1.4'
H H 0.0000 0.0000 'International Tables Vol C Tables 4.2.6.8 and 6.1.1.4'

loop_
_geom_angle_atom_site_label_1
_geom_angle_atom_site_label_2
_geom_angle_atom_site_label_3
_geom_angle
Se2 Cu1 Se1 168.65(4)
Cl1 Cu2 Cl2 179.27(7)
C1 Se1 Cu1 103.06(14)
C22 Se2 Cu1 102.65(14)
C1 N1 C4 127.1(4)
C1 N1 C2 111.6(4)
C4 N1 C2 121.2(4)
C1 N2 C13 129.1(4)
C1 N2 C3 111.6(4)
C13 N2 C3 118.9(3)
C22 N3 C25 128.4(4)
C22 N3 C23 111.1(4)
C25 N3 C23 120.4(3)
C22 N4 C34 126.9(4)
C22 N4 C24 111.6(4)
C34 N4 C24 121.4(4)
N2 C1 N1 110.6(4)
N2 C1 Se1 128.1(3)
N1 C1 Se1 121.4(3)
N1 C2 C3 103.4(4)
N1 C2 H2A 111.1
C3 C2 H2A 111.1
N1 C2 H2B 111.1
C3 C2 H2B 111.1
H2A C2 H2B 109.0
N2 C3 C2 102.9(4)
N2 C3 H3A 111.2
C2 C3 H3A 111.2
N2 C3 H3B 111.2
C2 C3 H3B 111.2
H3A C3 H3B 109.1
C5 C4 C9 122.2(4)
C5 C4 N1 118.8(4)
C9 C4 N1 118.9(4)
C4 C5 C6 117.0(4)
C4 C5 C10 121.5(4)
C6 C5 C10 121.5(4)
C7 C6 C5 122.9(4)
C7 C6 H6 118.5
C5 C6 H6 118.5
C8 C7 C6 117.3(4)
C8 C7 C11 121.9(4)
C6 C7 C11 120.8(4)
C9 C8 C7 122.9(4)
C9 C8 H8 118.6
C7 C8 H8 118.6
C8 C9 C4 117.7(4)
C8 C9 C12 121.8(4)
C4 C9 C12 120.5(4)
C5 C10 H10A 109.5
C5 C10 H10B 109.5
H10A C10 H10B 109.5
C5 C10 H10C 109.5
H10A C10 H10C 109.5
H10B C10 H10C 109.5
C7 C11 H11A 109.5
C7 C11 H11B 109.5
H11A C11 H11B 109.5
C7 C11 H11C 109.5
H11A C11 H11C 109.5
H11B C11 H11C 109.5
C9 C12 H12A 109.5
C9 C12 H12B 109.5
H12A C12 H12B 109.5
C9 C12 H12C 109.5
H12A C12 H12C 109.5
H12B C12 H12C 109.5
C18 C13 C14 121.8(5)
C18 C13 N2 118.9(4)
C14 C13 N2 118.7(4)
C15 C14 C13 117.1(5)
C15 C14 C19 121.5(5)
C13 C14 C19 121.4(5)
C16 C15 C14 122.6(5)
C16 C15 H15 118.7
C14 C15 H15 118.7
C17 C16 C15 118.5(5)
C17 C16 C20 121.4(6)
C15 C16 C20 120.1(5)
C16 C17 C18 121.9(5)
C16 C17 H17 119.1
C18 C17 H17 119.1
C13 C18 C17 118.1(5)
C13 C18 C21 121.6(5)
C17 C18 C21 120.3(5)
C14 C19 H19A 109.5
C14 C19 H19B 109.5
H19A C19 H19B 109.5
C14 C19 H19C 109.5
H19A C19 H19C 109.5
H19B C19 H19C 109.5
C16 C20 H20A 109.5
C16 C20 H20B 109.5
H20A C20 H20B 109.5
C16 C20 H20C 109.5
H20A C20 H20C 109.5
H20B C20 H20C 109.5
C18 C21 H21A 109.5
C18 C21 H21B 109.5
H21A C21 H21B 109.5
C18 C21 H21C 109.5
H21A C21 H21C 109.5
H21B C21 H21C 109.5
N4 C22 N3 110.8(4)
N4 C22 Se2 121.5(3)
N3 C22 Se2 127.7(3)
N3 C23 C24 103.1(3)
N3 C23 H23A 111.1
C24 C23 H23A 111.1
N3 C23 H23B 111.1
C24 C23 H23B 111.1
H23A C23 H23B 109.1
N4 C24 C23 102.7(4)
N4 C24 H24A 111.2
C23 C24 H24A 111.2
N4 C24 H24B 111.2
C23 C24 H24B 111.2
H24A C24 H24B 109.1
C30 C25 C26 121.9(4)
C30 C25 N3 119.4(4)
C26 C25 N3 118.1(4)
C27 C26 C25 117.5(4)
C27 C26 C31 120.4(5)
C25 C26 C31 122.1(4)
C26 C27 C28 122.4(5)
C26 C27 H27 118.8
C28 C27 H27 118.8
C29 C28 C27 117.9(4)
C29 C28 C32 121.2(5)
C27 C28 C32 120.8(5)
C28 C29 C30 122.2(4)
C28 C29 H29 118.9
C30 C29 H29 118.9
C25 C30 C29 118.1(4)
C25 C30 C33 120.9(4)
C29 C30 C33 121.0(4)
C26 C31 H31A 109.5
C26 C31 H31B 109.5
H31A C31 H31B 109.5
C26 C31 H31C 109.5
H31A C31 H31C 109.5
H31B C31 H31C 109.5
C28 C32 H32A 109.5
C28 C32 H32B 109.5
H32A C32 H32B 109.5
C28 C32 H32C 109.5
H32A C32 H32C 109.5
H32B C32 H32C 109.5
C30 C33 H33A 109.5
C30 C33 H33B 109.5
H33A C33 H33B 109.5
C30 C33 H33C 109.5
H33A C33 H33C 109.5
H33B C33 H33C 109.5
C39 C34 C35 121.8(4)
C39 C34 N4 119.0(4)
C35 C34 N4 119.1(4)
C34 C35 C36 117.9(5)
C34 C35 C40 121.9(4)
C36 C35 C40 120.2(5)
C35 C36 C37 121.7(5)
C35 C36 H36 119.1
C37 C36 H36 119.1
C36 C37 C38 119.3(4)
C36 C37 C41 120.6(5)
C38 C37 C41 120.1(5)
C39 C38 C37 119.2(4)
C39 C38 H38 120.4
C37 C38 H38 120.4
C34 C39 C38 120.0(4)
C34 C39 C42 121.0(4)
C38 C39 C42 119.0(4)
C35 C40 H40A 109.5
C35 C40 H40B 109.5
H40A C40 H40B 109.5
C35 C40 H40C 109.5
H40A C40 H40C 109.5
H40B C40 H40C 109.5
C37 C41 H41A 109.5
C37 C41 H41B 109.5
H41A C41 H41B 109.5
C37 C41 H41C 109.5
H41A C41 H41C 109.5
H41B C41 H41C 109.5
C39 C42 H42A 109.5
C39 C42 H42B 109.5
H42A C42 H42B 109.5
C39 C42 H42C 109.5
H42A C42 H42C 109.5
H42B C42 H42C 109.5

loop_
_geom_bond_atom_site_label_1
_geom_bond_atom_site_label_2
_geom_bond_distance
Cu1 Se2 2.2684(8)
Cu1 Se1 2.2685(8)
Cu2 Cl1 2.0797(17)
Cu2 Cl2 2.0841(17)
Se1 C1 1.848(5)
Se2 C22 1.851(4)
N1 C1 1.329(5)
N1 C4 1.427(5)
N1 C2 1.473(5)
N2 C1 1.327(5)
N2 C13 1.438(5)
N2 C3 1.482(5)
N3 C22 1.335(5)
N3 C25 1.428(5)
N3 C23 1.483(5)
N4 C22 1.330(5)
N4 C34 1.432(5)
N4 C24 1.483(5)
C2 C3 1.512(6)
C2 H2A 0.9900
C2 H2B 0.9900
C3 H3A 0.9900
C3 H3B 0.9900
C4 C5 1.380(6)
C4 C9 1.404(6)
C5 C6 1.390(6)
C5 C10 1.504(6)
C6 C7 1.386(6)
C6 H6 0.9500
C7 C8 1.381(6)
C7 C11 1.497(6)
C8 C9 1.369(6)
C8 H8 0.9500
C9 C12 1.507(6)
C10 H10A 0.9800
C10 H10B 0.9800
C10 H10C 0.9800
C11 H11A 0.9800
C11 H11B 0.9800
C11 H11C 0.9800
C12 H12A 0.9800
C12 H12B 0.9800
C12 H12C 0.9800
C13 C18 1.384(6)
C13 C14 1.395(6)
C14 C15 1.391(6)
C14 C19 1.498(6)
C15 C16 1.376(7)
C15 H15 0.9500
C16 C17 1.367(7)
C16 C20 1.514(7)
C17 C18 1.394(6)
C17 H17 0.9500
C18 C21 1.511(6)
C19 H19A 0.9800
C19 H19B 0.9800
C19 H19C 0.9800
C20 H20A 0.9800
C20 H20B 0.9800
C20 H20C 0.9800
C21 H21A 0.9800
C21 H21B 0.9800
C21 H21C 0.9800
C23 C24 1.520(6)
C23 H23A 0.9900
C23 H23B 0.9900
C24 H24A 0.9900
C24 H24B 0.9900
C25 C30 1.381(6)
C25 C26 1.399(6)
C26 C27 1.385(6)
C26 C31 1.503(6)
C27 C28 1.385(6)
C27 H27 0.9500
C28 C29 1.381(6)
C28 C32 1.505(6)
C29 C30 1.387(6)
C29 H29 0.9500
C30 C33 1.508(6)
C31 H31A 0.9800
C31 H31B 0.9800
C31 H31C 0.9800
C32 H32A 0.9800
C32 H32B 0.9800
C32 H32C 0.9800
C33 H33A 0.9800
C33 H33B 0.9800
C33 H33C 0.9800
C34 C39 1.384(6)
C34 C35 1.385(6)
C35 C36 1.386(6)
C35 C40 1.510(6)
C36 C37 1.392(7)
C36 H36 0.9500
C37 C38 1.404(6)
C37 C41 1.504(6)
C38 C39 1.388(6)
C38 H38 0.9500
C39 C42 1.509(6)
C40 H40A 0.9800
C40 H40B 0.9800
C40 H40C 0.9800
C41 H41A 0.9800
C41 H41B 0.9800
C41 H41C 0.9800
C42 H42A 0.9800
C42 H42B 0.9800
C42 H42C 0.9800

loop_
_geom_torsion_atom_site_label_1
_geom_torsion_atom_site_label_2
_geom_torsion_atom_site_label_3
_geom_torsion_atom_site_label_4
_geom_torsion
C13 N2 C1 N1 -172.9(4)
C3 N2 C1 N1 -0.7(5)
C13 N2 C1 Se1 7.1(7)
C3 N2 C1 Se1 179.3(3)
C4 N1 C1 N2 176.3(4)
C2 N1 C1 N2 -0.1(5)
C4 N1 C1 Se1 -3.7(6)
C2 N1 C1 Se1 179.9(3)
Cu1 Se1 C1 N2 5.0(4)
Cu1 Se1 C1 N1 -175.0(3)
C1 N1 C2 C3 0.8(5)
C4 N1 C2 C3 -175.8(4)
C1 N2 C3 C2 1.2(5)
C13 N2 C3 C2 174.2(4)
N1 C2 C3 N2 -1.1(5)
C1 N1 C4 C5 96.3(5)
C2 N1 C4 C5 -87.7(5)
C1 N1 C4 C9 -87.0(6)
C2 N1 C4 C9 89.1(5)
C9 C4 C5 C6 -2.1(7)
N1 C4 C5 C6 174.5(4)
C9 C4 C5 C10 177.5(4)
N1 C4 C5 C10 -5.9(6)
C4 C5 C6 C7 1.4(7)
C10 C5 C6 C7 -178.2(4)
C5 C6 C7 C8 -0.1(7)
C5 C6 C7 C11 -177.9(4)
C6 C7 C8 C9 -0.5(7)
C11 C7 C8 C9 177.3(5)
C7 C8 C9 C4 -0.2(7)
C7 C8 C9 C12 -178.8(4)
C5 C4 C9 C8 1.6(7)
N1 C4 C9 C8 -175.0(4)
C5 C4 C9 C12 -179.9(4)
N1 C4 C9 C12 3.5(6)
C1 N2 C13 C18 86.6(6)
C3 N2 C13 C18 -85.1(5)
C1 N2 C13 C14 -101.8(6)
C3 N2 C13 C14 86.5(5)
C18 C13 C14 C15 1.8(7)
N2 C13 C14 C15 -169.4(4)
C18 C13 C14 C19 -178.1(4)
N2 C13 C14 C19 10.6(7)
C13 C14 C15 C16 -0.1(7)
C19 C14 C15 C16 179.9(5)
C14 C15 C16 C17 -2.2(8)
C14 C15 C16 C20 179.7(5)
C15 C16 C17 C18 2.8(8)
C20 C16 C17 C18 -179.2(5)
C14 C13 C18 C17 -1.3(7)
N2 C13 C18 C17 169.9(4)
C14 C13 C18 C21 177.2(4)
N2 C13 C18 C21 -11.5(7)
C16 C17 C18 C13 -1.1(8)
C16 C17 C18 C21 -179.6(5)
C34 N4 C22 N3 178.4(4)
C24 N4 C22 N3 2.7(5)
C34 N4 C22 Se2 1.0(6)
C24 N4 C22 Se2 -174.7(3)
C25 N3 C22 N4 179.6(4)
C23 N3 C22 N4 3.2(5)
C25 N3 C22 Se2 -3.1(7)
C23 N3 C22 Se2 -179.6(3)
Cu1 Se2 C22 N4 -176.8(3)
Cu1 Se2 C22 N3 6.3(4)
C22 N3 C23 C24 -7.4(5)
C25 N3 C23 C24 175.8(4)
C22 N4 C24 C23 -7.1(5)
C34 N4 C24 C23 176.9(4)
N3 C23 C24 N4 8.2(5)
C22 N3 C25 C30 93.3(6)
C23 N3 C25 C30 -90.5(5)
C22 N3 C25 C26 -95.0(6)
C23 N3 C25 C26 81.2(5)
C30 C25 C26 C27 1.3(7)
N3 C25 C26 C27 -170.2(4)
C30 C25 C26 C31 -178.6(4)
N3 C25 C26 C31 10.0(7)
C25 C26 C27 C28 0.3(7)
C31 C26 C27 C28 -179.8(4)
C26 C27 C28 C29 -1.8(7)
C26 C27 C28 C32 179.0(5)
C27 C28 C29 C30 1.9(7)
C32 C28 C29 C30 -179.0(5)
C26 C25 C30 C29 -1.2(7)
N3 C25 C30 C29 170.1(4)
C26 C25 C30 C33 178.5(4)
N3 C25 C30 C33 -10.1(6)
C28 C29 C30 C25 -0.4(7)
C28 C29 C30 C33 179.9(4)
C22 N4 C34 C39 92.4(6)
C24 N4 C34 C39 -92.3(5)
C22 N4 C34 C35 -90.3(6)
C24 N4 C34 C35 85.0(5)
C39 C34 C35 C36 1.1(7)
N4 C34 C35 C36 -176.1(4)
C39 C34 C35 C40 -179.3(4)
N4 C34 C35 C40 3.4(7)
C34 C35 C36 C37 0.2(7)
C40 C35 C36 C37 -179.3(4)
C35 C36 C37 C38 -1.5(7)
C35 C36 C37 C41 178.2(5)
C36 C37 C38 C39 1.3(7)
C41 C37 C38 C39 -178.3(4)
C35 C34 C39 C38 -1.3(7)
N4 C34 C39 C38 176.0(4)
C35 C34 C39 C42 178.1(4)
N4 C34 C39 C42 -4.7(6)
C37 C38 C39 C34 0.0(7)
C37 C38 C39 C42 -179.4(4)
